data_7211242
loop_
_publ_author_name
'Guo, Xianmin'
'Guo, Huadong'
'Zou, Hengye'
'Qi, Yanjuan'
'Chen, Ruizhan'

_publ_section_title
;
 Five new coordination polymers based on a semi-rigid dicarboxylic acid
 and versatile N-donor ligands: synthesis, characterization and properties
;
_journal_issue 44
_journal_name_full CrystEngComm
_journal_page_first 9112
_journal_paper_doi 10.1039/c3ce41623b
_journal_volume 15
_journal_year 2013
_chemical_formula_moiety 'C30 H20 N2 O6 Zn'
_chemical_formula_sum 'C30 H20 N2 O6 Zn'
_chemical_formula_weight 569.85
_chemical_melting_point ?
_chemical_name_systematic
;
?
;
_space_group_IT_number 14
_symmetry_cell_setting monoclinic
_symmetry_space_group_name_Hall '-P 2ybc'
_symmetry_space_group_name_H-M 'P 1 21/c 1'
_atom_sites_solution_hydrogens geom
_atom_sites_solution_primary direct
_atom_sites_solution_secondary difmap
_audit_creation_method SHELXL-97
_cell_angle_alpha 90.00
_cell_angle_beta 102.5930(10)
_cell_angle_gamma 90.00
_cell_formula_units_Z 4
_cell_length_a 10.1639(4)
_cell_length_b 16.0423(6)
_cell_length_c 16.2284(6)
_cell_measurement_reflns_used 6267
_cell_measurement_temperature 293(2)
_cell_measurement_theta_max 26.02
_cell_measurement_theta_min 1.61
_cell_volume 2582.42(17)
_computing_cell_refinement 'Bruker SMART'
_computing_data_collection 'Bruker SMART'
_computing_data_reduction 'Bruker SAINT'
_computing_molecular_graphics SHELXP-97
_computing_publication_material SHELXTL
_computing_structure_refinement 'SHELXL-97 (Sheldrick, 1997)'
_computing_structure_solution 'SHELXS-97 (Sheldrick, 1990)'
_diffrn_ambient_temperature 293(2)
_diffrn_detector_area_resol_mean 9.00cm
_diffrn_measured_fraction_theta_full 0.971
_diffrn_measured_fraction_theta_max 0.971
_diffrn_measurement_device_type 'CCD area detector'
_diffrn_measurement_method 'phi and omega scans'
_diffrn_radiation_monochromator graphite
_diffrn_radiation_source 'fine-focus sealed tube'
_diffrn_radiation_type MoK\a
_diffrn_radiation_wavelength 0.71073
_diffrn_reflns_av_R_equivalents 0.0181
_diffrn_reflns_av_sigmaI/netI 0.0229
_diffrn_reflns_limit_h_max 11
_diffrn_reflns_limit_h_min -12
_diffrn_reflns_limit_k_max 21
_diffrn_reflns_limit_k_min -21
_diffrn_reflns_limit_l_max 21
_diffrn_reflns_limit_l_min -15
_diffrn_reflns_number 16009
_diffrn_reflns_theta_full 28.34
_diffrn_reflns_theta_max 28.34
_diffrn_reflns_theta_min 2.05
_diffrn_standards_decay_% none
_diffrn_standards_interval_count none
_diffrn_standards_interval_time none
_diffrn_standards_number none
_exptl_absorpt_coefficient_mu 0.999
_exptl_absorpt_correction_T_max 0.802
_exptl_absorpt_correction_T_min 0.740
_exptl_absorpt_correction_type empirical
_exptl_absorpt_process_details SADABS
_exptl_crystal_colour colourless
_exptl_crystal_density_diffrn 1.466
_exptl_crystal_density_method 'not measured'
_exptl_crystal_description block
_exptl_crystal_F_000 1168
_exptl_crystal_size_max 0.30
_exptl_crystal_size_mid 0.26
_exptl_crystal_size_min 0.22
_refine_diff_density_max 0.263
_refine_diff_density_min -0.279
_refine_diff_density_rms 0.041
_refine_ls_extinction_method none
_refine_ls_goodness_of_fit_ref 1.030
_refine_ls_hydrogen_treatment constr
_refine_ls_matrix_type full
_refine_ls_number_parameters 352
_refine_ls_number_reflns 6267
_refine_ls_number_restraints 0
_refine_ls_restrained_S_all 1.030
_refine_ls_R_factor_all 0.0430
_refine_ls_R_factor_gt 0.0298
_refine_ls_shift/su_max 0.001
_refine_ls_shift/su_mean 0.000
_refine_ls_structure_factor_coef Fsqd
_refine_ls_weighting_details 'calc w=1/[\s^2^(Fo^2^)+(0.0418P)^2^+0.4216P] where P=(Fo^2^+2Fc^2^)/3'
_refine_ls_weighting_scheme calc
_refine_ls_wR_factor_gt 0.0770
_refine_ls_wR_factor_ref 0.0828
_reflns_number_gt 4914
_reflns_number_total 6267
_reflns_threshold_expression >2sigma(I)
_cod_data_source_file c3ce41623b.txt
_cod_data_source_block cncnc3
_cod_depositor_comments
;
The following automatic conversions were performed:

'_chemical_melting_point' value 'not measured' was changed to '?' -
the value is undefined or not given.

Automatic conversion script
Id: cif_fix_values 1891 2012-01-12 08:04:46Z andrius 
;
_cod_original_sg_symbol_H-M p21/c
_cod_database_code 7211242

loop_
_symmetry_equiv_pos_as_xyz
'x, y, z'
'-x, y+1/2, -z+1/2'
'-x, -y, -z'
'x, -y-1/2, z-1/2'

loop_
_atom_site_label
_atom_site_type_symbol
_atom_site_fract_x
_atom_site_fract_y
_atom_site_fract_z
_atom_site_U_iso_or_equiv
_atom_site_adp_type
_atom_site_occupancy
_atom_site_symmetry_multiplicity
_atom_site_calc_flag
_atom_site_refinement_flags
Zn1 Zn 0.127830(19) 0.054777(12) 0.312881(11) 0.04133(7) Uani 1 1 d .
O4 O 0.22089(14) 0.05453(7) -0.17064(7) 0.0517(3) Uani 1 1 d .
O3 O 0.34151(13) -0.23148(7) -0.20042(7) 0.0526(3) Uani 1 1 d .
O6 O 0.05986(13) 0.09831(8) 0.18455(7) 0.0524(3) Uani 1 1 d .
O2 O 0.70741(13) -0.45276(7) 0.08260(8) 0.0489(3) Uani 1 1 d .
O5 O 0.21167(13) -0.00001(9) 0.21683(7) 0.0536(3) Uani 1 1 d .
O1 O 0.74225(13) -0.33149(8) 0.14588(8) 0.0542(3) Uani 1 1 d .
C14 C 0.20815(18) 0.05112(10) -0.08752(10) 0.0414(4) Uani 1 1 d .
N2 N -0.02268(14) 0.10760(9) 0.36684(8) 0.0427(3) Uani 1 1 d .
N1 N 0.02359(15) -0.05143(9) 0.33998(9) 0.0434(3) Uani 1 1 d .
C24 C -0.1484(2) -0.10112(14) 0.40596(13) 0.0600(5) Uani 1 1 d .
H24 H -0.2150 -0.0902 0.4358 0.072 Uiso 1 1 calc R
C12 C 0.29867(16) -0.00612(10) -0.19864(9) 0.0394(4) Uani 1 1 d .
C4 C 0.42595(16) -0.34871(10) -0.11989(10) 0.0415(4) Uani 1 1 d .
H4 H 0.3731 -0.3818 -0.1613 0.050 Uiso 1 1 calc R
C17 C 0.16849(17) 0.05231(10) 0.07619(10) 0.0401(3) Uani 1 1 d .
C19 C 0.29871(18) 0.01087(13) -0.02442(10) 0.0515(4) Uani 1 1 d .
H19 H 0.3732 -0.0162 -0.0365 0.062 Uiso 1 1 calc R
C20 C 0.14531(17) 0.05007(11) 0.16399(10) 0.0433(4) Uani 1 1 d .
C8 C 0.35823(17) -0.14664(10) -0.21558(10) 0.0417(4) Uani 1 1 d .
C2 C 0.58579(16) -0.33636(10) 0.01336(10) 0.0388(3) Uani 1 1 d .
C10 C 0.47262(19) -0.03824(12) -0.27093(11) 0.0508(4) Uani 1 1 d .
H10 H 0.5364 -0.0210 -0.3006 0.061 Uiso 1 1 calc R
C11 C 0.39565(18) 0.02037(11) -0.24066(10) 0.0449(4) Uani 1 1 d .
H11 H 0.4089 0.0769 -0.2484 0.054 Uiso 1 1 calc R
C25 C -0.07381(17) -0.03636(11) 0.38225(10) 0.0426(4) Uani 1 1 d .
C27 C -0.19448(18) 0.07976(14) 0.44191(11) 0.0540(5) Uani 1 1 d .
H27 H -0.2441 0.0415 0.4658 0.065 Uiso 1 1 calc R
C5 C 0.42327(16) -0.26307(10) -0.12776(10) 0.0409(4) Uani 1 1 d .
C18 C 0.27759(18) 0.01122(13) 0.05723(10) 0.0502(4) Uani 1 1 d .
H18 H 0.3377 -0.0166 0.0998 0.060 Uiso 1 1 calc R
C26 C -0.09899(16) 0.05262(11) 0.39854(9) 0.0412(4) Uani 1 1 d .
C3 C 0.50789(16) -0.38480(10) -0.04982(10) 0.0413(4) Uani 1 1 d .
H3 H 0.5109 -0.4426 -0.0449 0.050 Uiso 1 1 calc R
C23 C -0.1228(2) -0.18136(14) 0.38496(16) 0.0729(6) Uani 1 1 d .
H23 H -0.1722 -0.2252 0.4004 0.087 Uiso 1 1 calc R
C16 C 0.08130(18) 0.09422(11) 0.01266(11) 0.0454(4) Uani 1 1 d .
H16 H 0.0092 0.1236 0.0252 0.055 Uiso 1 1 calc R
C13 C 0.27621(16) -0.08983(11) -0.18744(9) 0.0401(3) Uani 1 1 d .
H13 H 0.2078 -0.1074 -0.1617 0.048 Uiso 1 1 calc R
C15 C 0.09947(18) 0.09331(11) -0.06938(10) 0.0456(4) Uani 1 1 d .
H15 H 0.0390 0.1209 -0.1119 0.055 Uiso 1 1 calc R
C1 C 0.68304(16) -0.37547(11) 0.08597(10) 0.0423(4) Uani 1 1 d .
C9 C 0.45579(18) -0.12227(12) -0.25757(11) 0.0498(4) Uani 1 1 d .
H9 H 0.5094 -0.1617 -0.2766 0.060 Uiso 1 1 calc R
C30 C -0.0429(2) 0.18924(12) 0.37511(12) 0.0526(4) Uani 1 1 d .
H30 H 0.0103 0.2268 0.3532 0.063 Uiso 1 1 calc R
C7 C 0.57982(18) -0.25081(11) 0.00542(11) 0.0491(4) Uani 1 1 d .
H7 H 0.6301 -0.2177 0.0479 0.059 Uiso 1 1 calc R
C29 C -0.1397(2) 0.21987(14) 0.41487(13) 0.0612(5) Uani 1 1 d .
H29 H -0.1536 0.2770 0.4183 0.073 Uiso 1 1 calc R
C6 C 0.4997(2) -0.21338(11) -0.06512(11) 0.0528(5) Uani 1 1 d .
H6 H 0.4973 -0.1556 -0.0704 0.063 Uiso 1 1 calc R
C21 C 0.0479(2) -0.13025(12) 0.31990(12) 0.0545(5) Uani 1 1 d .
H21 H 0.1156 -0.1403 0.2908 0.065 Uiso 1 1 calc R
C28 C -0.2150(2) 0.16437(14) 0.44923(13) 0.0619(5) Uani 1 1 d .
H28 H -0.2796 0.1835 0.4774 0.074 Uiso 1 1 calc R
C22 C -0.0240(2) -0.19682(13) 0.34096(14) 0.0674(6) Uani 1 1 d .
H22 H -0.0061 -0.2509 0.3258 0.081 Uiso 1 1 calc R

loop_
_atom_site_aniso_label
_atom_site_aniso_U_11
_atom_site_aniso_U_22
_atom_site_aniso_U_33
_atom_site_aniso_U_23
_atom_site_aniso_U_13
_atom_site_aniso_U_12
Zn1 0.04440(12) 0.04797(13) 0.03245(10) -0.00526(8) 0.01017(8) -0.00817(8)
O4 0.0714(9) 0.0523(7) 0.0339(6) 0.0089(5) 0.0169(6) 0.0196(6)
O3 0.0635(8) 0.0412(7) 0.0434(7) 0.0047(5) -0.0094(6) 0.0007(6)
O6 0.0634(8) 0.0557(8) 0.0421(6) -0.0084(6) 0.0201(6) -0.0009(6)
O2 0.0516(7) 0.0459(7) 0.0485(7) 0.0121(5) 0.0093(5) 0.0124(5)
O5 0.0542(7) 0.0716(9) 0.0353(6) 0.0011(6) 0.0102(5) 0.0030(6)
O1 0.0546(7) 0.0605(8) 0.0428(7) 0.0022(6) 0.0004(6) 0.0103(6)
C14 0.0496(9) 0.0427(9) 0.0317(7) 0.0000(6) 0.0090(7) -0.0006(7)
N2 0.0452(8) 0.0489(9) 0.0343(7) -0.0023(6) 0.0092(6) -0.0093(6)
N1 0.0450(8) 0.0474(8) 0.0347(7) 0.0000(6) 0.0021(6) -0.0075(6)
C24 0.0538(11) 0.0623(13) 0.0634(12) 0.0211(10) 0.0113(9) -0.0082(9)
C12 0.0449(9) 0.0458(9) 0.0257(7) 0.0048(6) 0.0038(6) 0.0078(7)
C4 0.0429(9) 0.0379(9) 0.0420(8) -0.0022(7) 0.0056(7) 0.0009(7)
C17 0.0440(9) 0.0423(9) 0.0339(8) -0.0065(6) 0.0079(7) -0.0054(7)
C19 0.0431(10) 0.0748(13) 0.0358(9) -0.0032(8) 0.0070(7) 0.0126(9)
C20 0.0428(9) 0.0512(10) 0.0361(8) -0.0089(7) 0.0090(7) -0.0127(8)
C8 0.0479(9) 0.0415(9) 0.0308(7) 0.0062(6) -0.0024(7) 0.0025(7)
C2 0.0384(8) 0.0412(9) 0.0381(8) 0.0068(6) 0.0111(6) 0.0065(7)
C10 0.0447(10) 0.0660(13) 0.0436(9) 0.0095(8) 0.0139(8) 0.0003(8)
C11 0.0508(10) 0.0468(9) 0.0354(8) 0.0083(7) 0.0058(7) -0.0052(8)
C25 0.0384(8) 0.0530(10) 0.0329(8) 0.0087(7) 0.0000(6) -0.0060(7)
C27 0.0446(10) 0.0745(13) 0.0449(10) 0.0026(9) 0.0137(8) -0.0073(9)
C5 0.0434(9) 0.0395(9) 0.0376(8) 0.0047(6) 0.0043(7) 0.0040(7)
C18 0.0471(10) 0.0690(12) 0.0309(8) 0.0000(8) 0.0011(7) 0.0098(9)
C26 0.0390(8) 0.0542(10) 0.0274(7) 0.0031(6) 0.0011(6) -0.0078(7)
C3 0.0447(9) 0.0331(8) 0.0472(9) 0.0040(7) 0.0123(7) 0.0039(7)
C23 0.0718(14) 0.0567(13) 0.0875(16) 0.0240(11) 0.0119(12) -0.0148(11)
C16 0.0499(10) 0.0431(9) 0.0448(9) -0.0031(7) 0.0137(8) 0.0059(8)
C13 0.0406(9) 0.0488(9) 0.0300(7) 0.0078(7) 0.0055(6) -0.0007(7)
C15 0.0560(10) 0.0400(9) 0.0399(9) 0.0041(7) 0.0083(7) 0.0097(8)
C1 0.0397(9) 0.0507(10) 0.0392(8) 0.0118(7) 0.0142(7) 0.0088(7)
C9 0.0481(10) 0.0595(12) 0.0412(9) 0.0029(8) 0.0083(8) 0.0134(8)
C30 0.0579(11) 0.0489(11) 0.0525(10) -0.0071(8) 0.0153(9) -0.0106(9)
C7 0.0552(10) 0.0422(10) 0.0433(9) 0.0005(7) -0.0035(8) 0.0010(8)
C29 0.0593(12) 0.0577(12) 0.0681(13) -0.0169(10) 0.0169(10) -0.0032(9)
C6 0.0648(12) 0.0327(9) 0.0513(10) 0.0053(7) -0.0084(9) 0.0008(8)
C21 0.0591(12) 0.0511(11) 0.0499(10) -0.0005(8) 0.0044(9) -0.0020(9)
C28 0.0533(11) 0.0775(15) 0.0584(12) -0.0144(10) 0.0196(9) -0.0021(10)
C22 0.0777(15) 0.0459(12) 0.0725(14) 0.0087(10) 0.0028(12) -0.0027(10)

loop_
_atom_type_symbol
_atom_type_description
_atom_type_scat_dispersion_real
_atom_type_scat_dispersion_imag
_atom_type_scat_source
C C 0.0033 0.0016 'International Tables Vol C Tables 4.2.6.8 and 6.1.1.4'
H H 0.0000 0.0000 'International Tables Vol C Tables 4.2.6.8 and 6.1.1.4'
N N 0.0061 0.0033 'International Tables Vol C Tables 4.2.6.8 and 6.1.1.4'
O O 0.0106 0.0060 'International Tables Vol C Tables 4.2.6.8 and 6.1.1.4'
Zn Zn 0.2839 1.4301 'International Tables Vol C Tables 4.2.6.8 and 6.1.1.4'

loop_
_geom_angle_atom_site_label_1
_geom_angle_atom_site_label_2
_geom_angle_atom_site_label_3
_geom_angle
_geom_angle_site_symmetry_1
_geom_angle_site_symmetry_3
N2 Zn1 N1 78.09(6) . .
N2 Zn1 O2 102.15(5) . 2_655
N1 Zn1 O2 97.65(5) . 2_655
N2 Zn1 O5 156.75(5) . .
N1 Zn1 O5 96.86(5) . .
O2 Zn1 O5 101.02(5) 2_655 .
N2 Zn1 O6 99.35(5) . .
N1 Zn1 O6 113.17(5) . .
O2 Zn1 O6 145.41(5) 2_655 .
O5 Zn1 O6 61.42(5) . .
N2 Zn1 O1 89.00(5) . 2_655
N1 Zn1 O1 151.44(5) . 2_655
O2 Zn1 O1 59.99(5) 2_655 2_655
O5 Zn1 O1 104.41(5) . 2_655
O6 Zn1 O1 93.88(5) . 2_655
N2 Zn1 C20 129.54(6) . .
N1 Zn1 C20 109.14(5) . .
O2 Zn1 C20 124.91(5) 2_655 .
O5 Zn1 C20 30.73(5) . .
O6 Zn1 C20 30.79(5) . .
O1 Zn1 C20 98.77(5) 2_655 .
N2 Zn1 C1 94.08(5) . 2_655
N1 Zn1 C1 125.09(6) . 2_655
O2 Zn1 C1 30.41(5) 2_655 2_655
O5 Zn1 C1 107.02(5) . 2_655
O6 Zn1 C1 121.71(5) . 2_655
O1 Zn1 C1 29.74(5) 2_655 2_655
C20 Zn1 C1 116.61(5) . 2_655
C14 O4 C12 118.12(12) . .
C5 O3 C8 115.66(12) . .
C20 O6 Zn1 87.87(10) . .
C1 O2 Zn1 92.15(10) . 2_645
C20 O5 Zn1 89.70(10) . .
C1 O1 Zn1 85.74(10) . 2_645
C19 C14 C15 120.43(15) . .
C19 C14 O4 123.59(15) . .
C15 C14 O4 115.95(14) . .
C30 N2 C26 119.25(16) . .
C30 N2 Zn1 125.39(12) . .
C26 N2 Zn1 115.28(12) . .
C21 N1 C25 119.25(16) . .
C21 N1 Zn1 125.79(13) . .
C25 N1 Zn1 114.96(11) . .
C23 C24 C25 119.3(2) . .
C23 C24 H24 120.4 . .
C25 C24 H24 120.4 . .
C13 C12 C11 121.34(16) . .
C13 C12 O4 121.02(15) . .
C11 C12 O4 117.60(15) . .
C5 C4 C3 119.32(15) . .
C5 C4 H4 120.3 . .
C3 C4 H4 120.3 . .
C16 C17 C18 118.85(15) . .
C16 C17 C20 121.02(15) . .
C18 C17 C20 120.13(15) . .
C14 C19 C18 119.34(16) . .
C14 C19 H19 120.3 . .
C18 C19 H19 120.3 . .
O5 C20 O6 120.61(15) . .
O5 C20 C17 119.51(15) . .
O6 C20 C17 119.88(16) . .
O5 C20 Zn1 59.57(9) . .
O6 C20 Zn1 61.34(9) . .
C17 C20 Zn1 174.25(12) . .
C9 C8 C13 121.95(16) . .
C9 C8 O3 119.41(16) . .
C13 C8 O3 118.63(15) . .
C7 C2 C3 118.80(15) . .
C7 C2 C1 119.86(15) . .
C3 C2 C1 121.18(15) . .
C11 C10 C9 120.63(17) . .
C11 C10 H10 119.7 . .
C9 C10 H10 119.7 . .
C10 C11 C12 119.12(17) . .
C10 C11 H11 120.4 . .
C12 C11 H11 120.4 . .
N1 C25 C24 120.96(18) . .
N1 C25 C26 116.03(14) . .
C24 C25 C26 122.98(17) . .
C28 C27 C26 119.13(18) . .
C28 C27 H27 120.4 . .
C26 C27 H27 120.4 . .
C4 C5 O3 116.11(14) . .
C4 C5 C6 120.50(15) . .
O3 C5 C6 123.39(15) . .
C17 C18 C19 120.89(16) . .
C17 C18 H18 119.6 . .
C19 C18 H18 119.6 . .
N2 C26 C27 120.83(17) . .
N2 C26 C25 115.17(15) . .
C27 C26 C25 123.99(16) . .
C4 C3 C2 121.16(15) . .
C4 C3 H3 119.4 . .
C2 C3 H3 119.4 . .
C24 C23 C22 119.8(2) . .
C24 C23 H23 120.1 . .
C22 C23 H23 120.1 . .
C17 C16 C15 121.02(16) . .
C17 C16 H16 119.5 . .
C15 C16 H16 119.5 . .
C8 C13 C12 118.05(15) . .
C8 C13 H13 121.0 . .
C12 C13 H13 121.0 . .
C14 C15 C16 119.43(16) . .
C14 C15 H15 120.3 . .
C16 C15 H15 120.3 . .
O1 C1 O2 121.48(15) . .
O1 C1 C2 119.98(15) . .
O2 C1 C2 118.46(15) . .
O1 C1 Zn1 64.53(9) . 2_645
O2 C1 Zn1 57.44(8) . 2_645
C2 C1 Zn1 169.16(11) . 2_645
C8 C9 C10 118.80(17) . .
C8 C9 H9 120.6 . .
C10 C9 H9 120.6 . .
N2 C30 C29 122.47(18) . .
N2 C30 H30 118.8 . .
C29 C30 H30 118.8 . .
C2 C7 C6 120.91(16) . .
C2 C7 H7 119.5 . .
C6 C7 H7 119.5 . .
C28 C29 C30 118.5(2) . .
C28 C29 H29 120.7 . .
C30 C29 H29 120.7 . .
C7 C6 C5 119.29(16) . .
C7 C6 H6 120.4 . .
C5 C6 H6 120.4 . .
N1 C21 C22 122.3(2) . .
N1 C21 H21 118.9 . .
C22 C21 H21 118.9 . .
C29 C28 C27 119.72(19) . .
C29 C28 H28 120.1 . .
C27 C28 H28 120.1 . .
C23 C22 C21 118.4(2) . .
C23 C22 H22 120.8 . .
C21 C22 H22 120.8 . .

loop_
_geom_bond_atom_site_label_1
_geom_bond_atom_site_label_2
_geom_bond_distance
_geom_bond_site_symmetry_2
Zn1 N2 2.0999(14) .
Zn1 N1 2.1028(14) .
Zn1 O2 2.1113(13) 2_655
Zn1 O5 2.1231(12) .
Zn1 O6 2.1621(13) .
Zn1 O1 2.2662(13) 2_655
Zn1 C20 2.4622(16) .
Zn1 C1 2.5033(16) 2_655
O4 C14 1.3839(19) .
O4 C12 1.3910(19) .
O3 C5 1.3822(18) .
O3 C8 1.400(2) .
O6 C20 1.261(2) .
O2 C1 1.268(2) .
O2 Zn1 2.1113(13) 2_645
O5 C20 1.258(2) .
O1 C1 1.245(2) .
O1 Zn1 2.2662(13) 2_645
C14 C19 1.379(2) .
C14 C15 1.381(2) .
N2 C30 1.337(2) .
N2 C26 1.348(2) .
N1 C21 1.342(2) .
N1 C25 1.344(2) .
C24 C23 1.371(3) .
C24 C25 1.389(2) .
C24 H24 0.9300 .
C12 C13 1.381(2) .
C12 C11 1.382(2) .
C4 C5 1.379(2) .
C4 C3 1.382(2) .
C4 H4 0.9300 .
C17 C16 1.379(2) .
C17 C18 1.381(2) .
C17 C20 1.495(2) .
C19 C18 1.388(2) .
C19 H19 0.9300 .
C8 C9 1.377(3) .
C8 C13 1.378(2) .
C2 C7 1.379(2) .
C2 C3 1.389(2) .
C2 C1 1.500(2) .
C10 C11 1.380(3) .
C10 C9 1.382(3) .
C10 H10 0.9300 .
C11 H11 0.9300 .
C25 C26 1.484(2) .
C27 C28 1.382(3) .
C27 C26 1.387(3) .
C27 H27 0.9300 .
C5 C6 1.389(2) .
C18 H18 0.9300 .
C3 H3 0.9300 .
C23 C22 1.376(3) .
C23 H23 0.9300 .
C16 C15 1.383(2) .
C16 H16 0.9300 .
C13 H13 0.9300 .
C15 H15 0.9300 .
C1 Zn1 2.5033(16) 2_645
C9 H9 0.9300 .
C30 C29 1.380(3) .
C30 H30 0.9300 .
C7 C6 1.388(2) .
C7 H7 0.9300 .
C29 C28 1.369(3) .
C29 H29 0.9300 .
C6 H6 0.9300 .
C21 C22 1.378(3) .
C21 H21 0.9300 .
C28 H28 0.9300 .
C22 H22 0.9300 .

loop_
_geom_torsion_atom_site_label_1
_geom_torsion_atom_site_label_2
_geom_torsion_atom_site_label_3
_geom_torsion_atom_site_label_4
_geom_torsion
_geom_torsion_site_symmetry_1
_geom_torsion_site_symmetry_4
N2 Zn1 O6 C20 -169.73(10) . .
N1 Zn1 O6 C20 -88.77(10) . .
O2 Zn1 O6 C20 62.35(13) 2_655 .
O5 Zn1 O6 C20 -3.66(9) . .
O1 Zn1 O6 C20 100.65(10) 2_655 .
C1 Zn1 O6 C20 89.51(11) 2_655 .
N2 Zn1 O5 C20 40.63(19) . .
N1 Zn1 O5 C20 116.35(10) . .
O2 Zn1 O5 C20 -144.44(10) 2_655 .
O6 Zn1 O5 C20 3.66(9) . .
O1 Zn1 O5 C20 -82.87(10) 2_655 .
C1 Zn1 O5 C20 -113.68(10) 2_655 .
C12 O4 C14 C19 22.2(3) . .
C12 O4 C14 C15 -159.81(15) . .
N1 Zn1 N2 C30 -177.07(15) . .
O2 Zn1 N2 C30 87.55(14) 2_655 .
O5 Zn1 N2 C30 -97.54(18) . .
O6 Zn1 N2 C30 -65.18(15) . .
O1 Zn1 N2 C30 28.59(14) 2_655 .
C20 Zn1 N2 C30 -71.98(16) . .
C1 Zn1 N2 C30 57.90(15) 2_655 .
N1 Zn1 N2 C26 6.18(11) . .
O2 Zn1 N2 C26 -89.20(11) 2_655 .
O5 Zn1 N2 C26 85.71(17) . .
O6 Zn1 N2 C26 118.07(11) . .
O1 Zn1 N2 C26 -148.17(11) 2_655 .
C20 Zn1 N2 C26 111.27(11) . .
C1 Zn1 N2 C26 -118.85(11) 2_655 .
N2 Zn1 N1 C21 175.72(15) . .
O2 Zn1 N1 C21 -83.40(14) 2_655 .
O5 Zn1 N1 C21 18.74(14) . .
O6 Zn1 N1 C21 80.54(15) . .
O1 Zn1 N1 C21 -119.42(15) 2_655 .
C20 Zn1 N1 C21 47.74(15) . .
C1 Zn1 N1 C21 -97.67(15) 2_655 .
N2 Zn1 N1 C25 -5.28(11) . .
O2 Zn1 N1 C25 95.60(12) 2_655 .
O5 Zn1 N1 C25 -162.26(11) . .
O6 Zn1 N1 C25 -100.46(11) . .
O1 Zn1 N1 C25 59.58(17) 2_655 .
C20 Zn1 N1 C25 -133.26(11) . .
C1 Zn1 N1 C25 81.33(13) 2_655 .
C14 O4 C12 C13 52.2(2) . .
C14 O4 C12 C11 -130.06(16) . .
C15 C14 C19 C18 1.8(3) . .
O4 C14 C19 C18 179.70(17) . .
Zn1 O5 C20 O6 -6.42(16) . .
Zn1 O5 C20 C17 173.45(13) . .
Zn1 O6 C20 O5 6.30(16) . .
Zn1 O6 C20 C17 -173.56(13) . .
C16 C17 C20 O5 167.61(16) . .
C18 C17 C20 O5 -11.6(2) . .
C16 C17 C20 O6 -12.5(2) . .
C18 C17 C20 O6 168.28(16) . .
C16 C17 C20 Zn1 -113.2(13) . .
C18 C17 C20 Zn1 67.6(14) . .
N2 Zn1 C20 O5 -160.53(9) . .
N1 Zn1 C20 O5 -70.34(11) . .
O2 Zn1 C20 O5 44.11(12) 2_655 .
O6 Zn1 C20 O5 -173.71(16) . .
O1 Zn1 C20 O5 103.48(10) 2_655 .
C1 Zn1 C20 O5 78.36(11) 2_655 .
N2 Zn1 C20 O6 13.18(13) . .
N1 Zn1 C20 O6 103.37(10) . .
O2 Zn1 C20 O6 -142.18(9) 2_655 .
O5 Zn1 C20 O6 173.71(16) . .
O1 Zn1 C20 O6 -82.81(10) 2_655 .
C1 Zn1 C20 O6 -107.94(10) 2_655 .
N2 Zn1 C20 C17 117.0(13) . .
N1 Zn1 C20 C17 -152.8(13) . .
O2 Zn1 C20 C17 -38.3(13) 2_655 .
O5 Zn1 C20 C17 -82.4(13) . .
O6 Zn1 C20 C17 103.8(13) . .
O1 Zn1 C20 C17 21.0(13) 2_655 .
C1 Zn1 C20 C17 -4.1(13) 2_655 .
C5 O3 C8 C9 86.33(19) . .
C5 O3 C8 C13 -93.39(18) . .
C9 C10 C11 C12 -1.7(3) . .
C13 C12 C11 C10 -0.9(2) . .
O4 C12 C11 C10 -178.59(15) . .
C21 N1 C25 C24 0.6(2) . .
Zn1 N1 C25 C24 -178.47(13) . .
C21 N1 C25 C26 -177.19(14) . .
Zn1 N1 C25 C26 3.74(18) . .
C23 C24 C25 N1 -0.7(3) . .
C23 C24 C25 C26 176.92(18) . .
C3 C4 C5 O3 178.49(15) . .
C3 C4 C5 C6 -1.4(3) . .
C8 O3 C5 C4 -168.51(15) . .
C8 O3 C5 C6 11.4(2) . .
C16 C17 C18 C19 -0.9(3) . .
C20 C17 C18 C19 178.34(17) . .
C14 C19 C18 C17 -1.0(3) . .
C30 N2 C26 C27 -2.2(2) . .
Zn1 N2 C26 C27 174.74(13) . .
C30 N2 C26 C25 176.93(15) . .
Zn1 N2 C26 C25 -6.11(17) . .
C28 C27 C26 N2 2.8(3) . .
C28 C27 C26 C25 -176.26(16) . .
N1 C25 C26 N2 1.6(2) . .
C24 C25 C26 N2 -176.17(16) . .
N1 C25 C26 C27 -179.31(15) . .
C24 C25 C26 C27 3.0(3) . .
C5 C4 C3 C2 1.0(3) . .
C7 C2 C3 C4 0.3(3) . .
C1 C2 C3 C4 -175.04(15) . .
C25 C24 C23 C22 0.1(3) . .
C18 C17 C16 C15 2.0(3) . .
C20 C17 C16 C15 -177.19(16) . .
C9 C8 C13 C12 -3.2(2) . .
O3 C8 C13 C12 176.47(13) . .
C11 C12 C13 C8 3.3(2) . .
O4 C12 C13 C8 -179.07(14) . .
C19 C14 C15 C16 -0.6(3) . .
O4 C14 C15 C16 -178.73(15) . .
C17 C16 C15 C14 -1.3(3) . .
Zn1 O1 C1 O2 7.84(16) 2_645 .
Zn1 O1 C1 C2 -168.86(13) 2_645 .
Zn1 O2 C1 O1 -8.40(17) 2_645 .
Zn1 O2 C1 C2 168.34(12) 2_645 .
C7 C2 C1 O1 11.6(2) . .
C3 C2 C1 O1 -173.16(16) . .
C7 C2 C1 O2 -165.24(16) . .
C3 C2 C1 O2 10.1(2) . .
C7 C2 C1 Zn1 -100.4(7) . 2_645
C3 C2 C1 Zn1 74.9(7) . 2_645
C13 C8 C9 C10 0.7(2) . .
O3 C8 C9 C10 -178.99(15) . .
C11 C10 C9 C8 1.8(3) . .
C26 N2 C30 C29 -0.2(3) . .
Zn1 N2 C30 C29 -176.82(14) . .
C3 C2 C7 C6 -1.3(3) . .
C1 C2 C7 C6 174.09(17) . .
N2 C30 C29 C28 2.0(3) . .
C2 C7 C6 C5 0.9(3) . .
C4 C5 C6 C7 0.4(3) . .
O3 C5 C6 C7 -179.47(17) . .
C25 N1 C21 C22 0.1(3) . .
Zn1 N1 C21 C22 179.11(14) . .
C30 C29 C28 C27 -1.3(3) . .
C26 C27 C28 C29 -1.0(3) . .
C24 C23 C22 C21 0.6(3) . .
N1 C21 C22 C23 -0.8(3) . .
